data_4060819
_journal_name_full Organometallics
_journal_paper_doi 10.1021/om010856s
_journal_year 2002
_chemical_formula_sum 'C31 H50 Li N2 O3 P'
_chemical_formula_weight 536.64
_space_group_IT_number 14
_symmetry_cell_setting monoclinic
_symmetry_space_group_name_Hall '-P 2ybc'
_symmetry_space_group_name_H-M 'P 1 21/c 1'
_cell_angle_alpha 90.00
_cell_angle_beta 110.635(2)
_cell_angle_gamma 90.00
_cell_formula_units_Z 8
_cell_length_a 19.3421(7)
_cell_length_b 20.8431(7)
_cell_length_c 16.3715(5)
_cell_measurement_temperature 160(2)
_cell_volume 6176.7(4)
_diffrn_ambient_temperature 160(2)
_exptl_crystal_density_diffrn 1.154
_cod_original_sg_symbol_H-M 'P 21/c'
_cod_database_code 4060819

loop_
_symmetry_equiv_pos_as_xyz
'x, y, z'
'-x, y+1/2, -z+1/2'
'-x, -y, -z'
'x, -y-1/2, z-1/2'

loop_
_atom_site_label
_atom_site_type_symbol
_atom_site_fract_x
_atom_site_fract_y
_atom_site_fract_z
_atom_site_U_iso_or_equiv
_atom_site_adp_type
_atom_site_occupancy
_atom_site_symmetry_multiplicity
_atom_site_calc_flag
_atom_site_refinement_flags
_atom_site_disorder_assembly
_atom_site_disorder_group
Li1 Li 0.2703(2) 0.25273(17) 0.4612(3) 0.0452(9) Uani 1 1 d . . .
P1 P 0.21491(3) 0.24232(3) 0.29768(4) 0.04125(17) Uani 1 1 d . . .
N1 N 0.34158(10) 0.33290(8) 0.46541(11) 0.0382(4) Uani 1 1 d . . .
N2 N 0.19252(10) 0.43967(8) 0.28467(13) 0.0485(5) Uani 1 1 d . . .
O1 O 0.19392(9) 0.27165(8) 0.51022(11) 0.0609(5) Uani 1 1 d . . .
O2 O 0.32686(9) 0.17901(7) 0.52205(10) 0.0507(4) Uani 1 1 d . . .
C1 C 0.17537(13) 0.16371(11) 0.2485(2) 0.0649(8) Uani 1 1 d . . .
H1A H 0.1748 0.1614 0.1885 0.097 Uiso 1 1 calc R . .
H1B H 0.1248 0.1597 0.2483 0.097 Uiso 1 1 calc R . .
H1C H 0.2057 0.1288 0.2830 0.097 Uiso 1 1 calc R . .
C2 C 0.30756(11) 0.23740(9) 0.29544(12) 0.0332(5) Uani 1 1 d . . .
C3 C 0.33356(13) 0.18511(10) 0.25788(14) 0.0397(5) Uani 1 1 d . . .
H3 H 0.3002 0.1514 0.2310 0.048 Uiso 1 1 calc R . .
C4 C 0.40484(13) 0.18138(10) 0.25895(14) 0.0434(6) Uani 1 1 d . . .
H4 H 0.4196 0.1452 0.2339 0.052 Uiso 1 1 calc R . .
C5 C 0.45533(13) 0.22958(10) 0.29604(15) 0.0442(6) Uani 1 1 d . . .
H5 H 0.5047 0.2269 0.2973 0.053 Uiso 1 1 calc R . .
C6 C 0.43145(12) 0.28238(10) 0.33156(14) 0.0402(5) Uani 1 1 d . . .
H6 H 0.4654 0.3162 0.3562 0.048 Uiso 1 1 calc R . .
C7 C 0.36005(11) 0.28741(9) 0.33221(13) 0.0330(5) Uani 1 1 d . . .
C8 C 0.33504(11) 0.34565(9) 0.37228(13) 0.0339(5) Uani 1 1 d . . .
H8 H 0.2807 0.3488 0.3395 0.041 Uiso 1 1 calc R . .
C9 C 0.31066(14) 0.38703(11) 0.50007(16) 0.0541(7) Uani 1 1 d . . .
H9A H 0.3054 0.3743 0.5552 0.081 Uiso 1 1 calc R . .
H9B H 0.2621 0.3986 0.4578 0.081 Uiso 1 1 calc R . .
H9C H 0.3439 0.4240 0.5101 0.081 Uiso 1 1 calc R . .
C10 C 0.41572(13) 0.31637(11) 0.52769(15) 0.0487(6) Uani 1 1 d . . .
H10A H 0.4458 0.3553 0.5439 0.073 Uiso 1 1 calc R . .
H10B H 0.4394 0.2858 0.5004 0.073 Uiso 1 1 calc R . .
H10C H 0.4110 0.2970 0.5800 0.073 Uiso 1 1 calc R . .
C11 C 0.36641(12) 0.40918(9) 0.35374(14) 0.0376(5) Uani 1 1 d . . .
C12 C 0.43854(13) 0.42997(10) 0.39851(15) 0.0460(6) Uani 1 1 d . . .
H12 H 0.4696 0.4047 0.4454 0.055 Uiso 1 1 calc R . .
C13 C 0.46638(15) 0.48650(11) 0.37674(19) 0.0574(7) Uani 1 1 d . . .
H13 H 0.5155 0.4996 0.4088 0.069 Uiso 1 1 calc R . .
C14 C 0.42218(17) 0.52324(11) 0.3084(2) 0.0643(8) Uani 1 1 d . . .
H14 H 0.4410 0.5614 0.2924 0.077 Uiso 1 1 calc R . .
C15 C 0.35046(16) 0.50444(11) 0.26321(17) 0.0561(7) Uani 1 1 d . . .
H15 H 0.3203 0.5303 0.2164 0.067 Uiso 1 1 calc R . .
C16 C 0.32093(13) 0.44825(10) 0.28461(14) 0.0418(5) Uani 1 1 d . . .
C17 C 0.24134(13) 0.43125(11) 0.23372(14) 0.0466(6) Uani 1 1 d . . .
H17A H 0.2232 0.4585 0.1809 0.056 Uiso 1 1 calc R . .
H17B H 0.2388 0.3860 0.2144 0.056 Uiso 1 1 calc R . .
C18 C 0.18796(16) 0.50746(12) 0.3072(2) 0.0699(8) Uani 1 1 d . . .
H18A H 0.1670 0.5327 0.2536 0.105 Uiso 1 1 calc R . .
H18B H 0.2375 0.5234 0.3407 0.105 Uiso 1 1 calc R . .
H18C H 0.1563 0.5114 0.3423 0.105 Uiso 1 1 calc R . .
C19 C 0.11894(14) 0.41379(12) 0.23704(18) 0.0647(8) Uani 1 1 d . . .
H19A H 0.0875 0.4192 0.2721 0.097 Uiso 1 1 calc R . .
H19B H 0.1229 0.3681 0.2255 0.097 Uiso 1 1 calc R . .
H19C H 0.0972 0.4367 0.1816 0.097 Uiso 1 1 calc R . .
C20 C 0.17268(15) 0.22162(15) 0.55704(19) 0.0701(8) Uani 1 1 d . . .
H20A H 0.1990 0.2267 0.6206 0.084 Uiso 1 1 calc R . .
H20B H 0.1851 0.1791 0.5391 0.084 Uiso 1 1 calc R . .
C21 C 0.09116(17) 0.22713(19) 0.5357(3) 0.1032(12) Uani 1 1 d . . .
H21A H 0.0668 0.1848 0.5207 0.124 Uiso 1 1 calc R . .
H21B H 0.0797 0.2456 0.5852 0.124 Uiso 1 1 calc R . .
C22 C 0.0683(2) 0.2691(3) 0.4622(4) 0.191(3) Uani 1 1 d . . .
H22A H 0.0479 0.2435 0.4080 0.230 Uiso 1 1 calc R . .
H22B H 0.0288 0.2978 0.4661 0.230 Uiso 1 1 calc R . .
C23 C 0.12777(19) 0.30584(18) 0.4591(2) 0.0969(12) Uani 1 1 d . . .
H23A H 0.1269 0.3490 0.4839 0.116 Uiso 1 1 calc R . .
H23B H 0.1255 0.3107 0.3981 0.116 Uiso 1 1 calc R . .
C24 C 0.35168(14) 0.16483(12) 0.61433(15) 0.0545(7) Uani 1 1 d . . .
H24A H 0.3146 0.1387 0.6283 0.065 Uiso 1 1 calc R . .
H24B H 0.3603 0.2049 0.6489 0.065 Uiso 1 1 calc R . .
C25 C 0.42175(15) 0.12849(14) 0.63334(18) 0.0675(8) Uani 1 1 d . . .
H25A H 0.4307 0.0995 0.6839 0.081 Uiso 1 1 calc R . .
H25B H 0.4644 0.1578 0.6449 0.081 Uiso 1 1 calc R . .
C26 C 0.40786(17) 0.09103(13) 0.5501(2) 0.0789(9) Uani 1 1 d . . .
H26A H 0.4548 0.0809 0.5415 0.095 Uiso 1 1 calc R . .
H26B H 0.3814 0.0505 0.5509 0.095 Uiso 1 1 calc R . .
C27 C 0.36119(17) 0.13497(13) 0.48010(17) 0.0686(8) Uani 1 1 d . . .
H27A H 0.3921 0.1585 0.4530 0.082 Uiso 1 1 calc R . .
H27B H 0.3232 0.1103 0.4341 0.082 Uiso 1 1 calc R . .
Li2 Li 0.2255(2) 0.75268(19) 0.4989(3) 0.0513(10) Uani 1 1 d . . .
P2 P 0.15807(3) 0.75792(3) 0.60551(4) 0.04660(18) Uani 1 1 d . . .
N3 N 0.29134(10) 0.66847(8) 0.55226(11) 0.0425(5) Uani 1 1 d . . .
N4 N 0.14306(12) 0.55594(10) 0.60033(16) 0.0673(7) Uani 1 1 d . . .
O3 O 0.29085(9) 0.82406(7) 0.49502(10) 0.0518(4) Uani 1 1 d . . .
O4 O 0.15450(11) 0.74097(11) 0.38079(12) 0.0817(6) Uani 1 1 d . . .
C28 C 0.11619(15) 0.83683(13) 0.6164(2) 0.0705(8) Uani 1 1 d . . .
H28A H 0.1090 0.8387 0.6727 0.106 Uiso 1 1 calc R . .
H28B H 0.0684 0.8416 0.5690 0.106 Uiso 1 1 calc R . .
H28C H 0.1492 0.8716 0.6131 0.106 Uiso 1 1 calc R . .
C29 C 0.24893(12) 0.76455(9) 0.68861(14) 0.0371(5) Uani 1 1 d . . .
C30 C 0.27184(13) 0.81662(10) 0.74779(14) 0.0423(5) Uani 1 1 d . . .
H30 H 0.2368 0.8491 0.7458 0.051 Uiso 1 1 calc R . .
C31 C 0.34195(13) 0.82263(10) 0.80777(15) 0.0447(6) Uani 1 1 d . . .
H31 H 0.3546 0.8591 0.8450 0.054 Uiso 1 1 calc R . .
C32 C 0.39447(13) 0.77576(11) 0.81432(14) 0.0441(6) Uani 1 1 d . . .
H32 H 0.4434 0.7800 0.8551 0.053 Uiso 1 1 calc R . .
C33 C 0.37409(12) 0.72228(10) 0.75980(13) 0.0378(5) Uani 1 1 d . . .
H33 H 0.4095 0.6895 0.7650 0.045 Uiso 1 1 calc R . .
C34 C 0.30316(11) 0.71544(9) 0.69774(13) 0.0330(5) Uani 1 1 d . . .
C35 C 0.28190(12) 0.65616(9) 0.63838(13) 0.0362(5) Uani 1 1 d . . .
H35 H 0.2273 0.6523 0.6231 0.043 Uiso 1 1 calc R . .
C36 C 0.25896(17) 0.61511(12) 0.49108(16) 0.0674(8) Uani 1 1 d . . .
H36A H 0.2535 0.6283 0.4316 0.101 Uiso 1 1 calc R . .
H36B H 0.2104 0.6041 0.4934 0.101 Uiso 1 1 calc R . .
H36C H 0.2916 0.5776 0.5077 0.101 Uiso 1 1 calc R . .
C37 C 0.36651(13) 0.68181(11) 0.55462(16) 0.0497(6) Uani 1 1 d . . .
H37A H 0.3946 0.6417 0.5636 0.075 Uiso 1 1 calc R . .
H37B H 0.3909 0.7115 0.6026 0.075 Uiso 1 1 calc R . .
H37C H 0.3643 0.7012 0.4992 0.075 Uiso 1 1 calc R . .
C38 C 0.31285(12) 0.59363(9) 0.68681(14) 0.0376(5) Uani 1 1 d . . .
C39 C 0.38663(13) 0.57465(10) 0.70840(15) 0.0458(6) Uani 1 1 d . . .
H39 H 0.4182 0.5989 0.6869 0.055 Uiso 1 1 calc R . .
C40 C 0.41510(14) 0.52115(10) 0.76054(17) 0.0521(6) Uani 1 1 d . . .
H40 H 0.4653 0.5092 0.7736 0.063 Uiso 1 1 calc R . .
C41 C 0.37063(15) 0.48565(10) 0.79305(17) 0.0541(7) Uani 1 1 d . . .
H41 H 0.3902 0.4501 0.8304 0.065 Uiso 1 1 calc R . .
C42 C 0.29705(15) 0.50243(11) 0.77067(17) 0.0546(7) Uani 1 1 d . . .
H42 H 0.2662 0.4774 0.7922 0.066 Uiso 1 1 calc R . .
C43 C 0.26684(13) 0.55525(10) 0.71728(15) 0.0450(6) Uani 1 1 d . . .
C44 C 0.18540(13) 0.56882(12) 0.69329(18) 0.0572(7) Uani 1 1 d . . .
H44A H 0.1656 0.5419 0.7298 0.069 Uiso 1 1 calc R . .
H44B H 0.1787 0.6143 0.7062 0.069 Uiso 1 1 calc R . .
C45 C 0.06731(16) 0.57793(15) 0.5774(3) 0.0975(12) Uani 1 1 d . . .
H45A H 0.0423 0.5525 0.6091 0.146 Uiso 1 1 calc R . .
H45B H 0.0414 0.5728 0.5144 0.146 Uiso 1 1 calc R . .
H45C H 0.0671 0.6233 0.5931 0.146 Uiso 1 1 calc R . .
C46 C 0.14511(18) 0.48726(13) 0.5794(2) 0.0926(11) Uani 1 1 d . . .
H46A H 0.1216 0.4621 0.6130 0.139 Uiso 1 1 calc R . .
H46B H 0.1966 0.4735 0.5945 0.139 Uiso 1 1 calc R . .
H46C H 0.1185 0.4806 0.5169 0.139 Uiso 1 1 calc R . .
C47 C 0.31504(16) 0.83913(13) 0.42363(17) 0.0637(7) Uani 1 1 d . . .
H47A H 0.2845 0.8738 0.3872 0.076 Uiso 1 1 calc R . .
H47B H 0.3117 0.8009 0.3865 0.076 Uiso 1 1 calc R . .
C48 C 0.39347(18) 0.86029(17) 0.4652(2) 0.0869(10) Uani 1 1 d . . .
H48A H 0.4076 0.8902 0.4268 0.104 Uiso 1 1 calc R . .
H48B H 0.4275 0.8231 0.4790 0.104 Uiso 1 1 calc R . .
C49 C 0.3940(2) 0.89366(15) 0.5475(2) 0.0958(11) Uani 1 1 d . . .
H49A H 0.4426 0.8887 0.5948 0.115 Uiso 1 1 calc R . .
H49B H 0.3832 0.9400 0.5368 0.115 Uiso 1 1 calc R . .
C50 C 0.33412(16) 0.86069(13) 0.57103(17) 0.0657(8) Uani 1 1 d . . .
H50A H 0.3560 0.8320 0.6218 0.079 Uiso 1 1 calc R . .
H50B H 0.3027 0.8927 0.5860 0.079 Uiso 1 1 calc R . .
C51 C 0.0926(3) 0.6994(3) 0.3665(3) 0.165(2) Uani 1 1 d . . .
H51A H 0.0856 0.6894 0.4222 0.198 Uiso 1 1 calc R . .
H51B H 0.0994 0.6588 0.3389 0.198 Uiso 1 1 calc R . .
C52 C 0.0287(3) 0.7359(5) 0.3075(5) 0.237(4) Uani 1 1 d . . .
H52A H 0.0085 0.7137 0.2506 0.285 Uiso 1 1 calc R . .
H52B H -0.0106 0.7380 0.3331 0.285 Uiso 1 1 calc R . .
C53 C 0.0503(3) 0.7970(3) 0.2954(5) 0.212(4) Uani 1 1 d . . .
H53A H 0.0342 0.8283 0.3306 0.254 Uiso 1 1 calc R . .
H53B H 0.0290 0.8095 0.2332 0.254 Uiso 1 1 calc R . .
C54 C 0.13192(18) 0.7945(2) 0.3247(2) 0.0998(12) Uani 1 1 d . . .
H54A H 0.1481 0.7896 0.2739 0.120 Uiso 1 1 calc R . .
H54B H 0.1537 0.8344 0.3560 0.120 Uiso 1 1 calc R . .

loop_
_atom_site_aniso_label
_atom_site_aniso_U_11
_atom_site_aniso_U_22
_atom_site_aniso_U_33
_atom_site_aniso_U_23
_atom_site_aniso_U_13
_atom_site_aniso_U_12
Li1 0.046(2) 0.048(2) 0.045(2) 0.0125(17) 0.0201(18) 0.0089(17)
P1 0.0366(3) 0.0370(3) 0.0456(4) 0.0002(3) 0.0089(3) -0.0003(2)
N1 0.0415(11) 0.0413(10) 0.0306(10) 0.0018(8) 0.0114(8) 0.0069(8)
N2 0.0475(12) 0.0401(10) 0.0534(13) -0.0023(9) 0.0123(10) 0.0074(9)
O1 0.0538(11) 0.0750(12) 0.0621(12) 0.0126(9) 0.0306(9) 0.0149(9)
O2 0.0654(11) 0.0502(9) 0.0385(9) 0.0100(7) 0.0207(8) 0.0197(8)
C1 0.0418(15) 0.0444(14) 0.099(2) -0.0069(14) 0.0126(14) -0.0064(11)
C2 0.0378(12) 0.0324(10) 0.0262(11) 0.0065(8) 0.0072(9) 0.0016(9)
C3 0.0486(15) 0.0331(11) 0.0363(13) 0.0004(9) 0.0136(10) -0.0023(10)
C4 0.0572(16) 0.0359(11) 0.0419(13) -0.0002(10) 0.0234(11) 0.0054(11)
C5 0.0462(14) 0.0453(13) 0.0467(14) 0.0007(11) 0.0233(11) 0.0040(11)
C6 0.0412(13) 0.0390(12) 0.0405(13) -0.0018(10) 0.0143(10) -0.0024(10)
C7 0.0391(13) 0.0328(10) 0.0256(11) 0.0040(8) 0.0096(9) 0.0018(9)
C8 0.0357(12) 0.0350(11) 0.0280(11) 0.0005(9) 0.0075(9) 0.0021(9)
C9 0.0688(18) 0.0534(14) 0.0447(15) -0.0048(11) 0.0258(13) 0.0083(12)
C10 0.0497(15) 0.0590(14) 0.0326(13) 0.0023(11) 0.0085(11) 0.0012(11)
C11 0.0457(14) 0.0324(11) 0.0378(12) -0.0060(9) 0.0184(10) -0.0011(9)
C12 0.0472(15) 0.0432(12) 0.0503(14) -0.0069(11) 0.0204(11) -0.0040(11)
C13 0.0578(17) 0.0442(14) 0.080(2) -0.0192(13) 0.0364(15) -0.0138(12)
C14 0.078(2) 0.0349(13) 0.101(2) -0.0043(14) 0.0571(19) -0.0051(13)
C15 0.078(2) 0.0358(12) 0.0639(17) 0.0099(12) 0.0367(15) 0.0093(12)
C16 0.0561(15) 0.0322(11) 0.0421(13) -0.0027(9) 0.0237(11) 0.0043(10)
C17 0.0597(16) 0.0407(12) 0.0344(13) 0.0050(10) 0.0102(11) 0.0114(11)
C18 0.0702(19) 0.0483(15) 0.094(2) -0.0170(14) 0.0324(17) 0.0060(13)
C19 0.0512(17) 0.0531(15) 0.0745(19) -0.0008(13) 0.0032(14) 0.0090(12)
C20 0.0537(17) 0.097(2) 0.0605(18) 0.0136(16) 0.0218(14) -0.0026(15)
C21 0.051(2) 0.129(3) 0.131(3) 0.024(3) 0.033(2) -0.002(2)
C22 0.046(2) 0.228(6) 0.259(7) 0.144(5) 0.003(3) 0.011(3)
C23 0.091(3) 0.108(3) 0.109(3) 0.037(2) 0.057(2) 0.061(2)
C24 0.0632(17) 0.0620(15) 0.0362(14) 0.0133(11) 0.0150(12) 0.0133(13)
C25 0.0621(18) 0.0736(18) 0.0589(18) 0.0113(15) 0.0116(14) 0.0194(14)
C26 0.082(2) 0.0639(17) 0.087(2) 0.0036(16) 0.0262(18) 0.0281(16)
C27 0.092(2) 0.0625(16) 0.0551(17) 0.0026(14) 0.0307(15) 0.0298(15)
Li2 0.050(2) 0.062(2) 0.039(2) 0.0004(18) 0.0123(18) -0.0071(19)
P2 0.0386(4) 0.0514(4) 0.0486(4) -0.0009(3) 0.0139(3) 0.0001(3)
N3 0.0522(12) 0.0435(10) 0.0332(11) -0.0084(8) 0.0168(9) -0.0112(9)
N4 0.0511(14) 0.0487(12) 0.0906(18) -0.0064(12) 0.0107(12) -0.0155(10)
O3 0.0646(11) 0.0530(9) 0.0440(10) 0.0004(8) 0.0269(8) -0.0053(8)
O4 0.0681(14) 0.1254(18) 0.0443(11) 0.0029(11) 0.0106(10) -0.0189(12)
C28 0.0509(17) 0.0690(18) 0.089(2) 0.0032(16) 0.0223(15) 0.0149(14)
C29 0.0413(13) 0.0369(11) 0.0373(12) 0.0011(9) 0.0192(10) -0.0056(9)
C30 0.0535(15) 0.0352(11) 0.0439(14) -0.0041(10) 0.0244(12) -0.0035(10)
C31 0.0610(16) 0.0382(12) 0.0401(14) -0.0108(10) 0.0245(12) -0.0159(11)
C32 0.0449(14) 0.0506(13) 0.0341(13) -0.0056(10) 0.0104(10) -0.0170(11)
C33 0.0390(13) 0.0395(11) 0.0362(12) -0.0004(9) 0.0150(10) -0.0053(10)
C34 0.0363(12) 0.0331(11) 0.0326(12) -0.0002(9) 0.0160(10) -0.0095(9)
C35 0.0366(12) 0.0367(11) 0.0360(12) -0.0038(9) 0.0139(10) -0.0071(9)
C36 0.102(2) 0.0571(16) 0.0429(15) -0.0186(12) 0.0258(15) -0.0249(15)
C37 0.0596(16) 0.0518(14) 0.0464(15) 0.0010(11) 0.0294(12) -0.0005(12)
C38 0.0432(14) 0.0324(11) 0.0387(13) -0.0090(9) 0.0164(10) -0.0081(10)
C39 0.0506(15) 0.0396(12) 0.0518(15) -0.0008(11) 0.0238(11) -0.0038(11)
C40 0.0523(16) 0.0402(13) 0.0651(17) -0.0029(12) 0.0222(13) 0.0011(11)
C41 0.0687(19) 0.0325(12) 0.0612(17) 0.0047(11) 0.0229(14) 0.0009(12)
C42 0.0658(18) 0.0381(13) 0.0676(17) 0.0000(12) 0.0333(14) -0.0134(12)
C43 0.0517(15) 0.0358(12) 0.0505(14) -0.0070(10) 0.0219(12) -0.0132(10)
C44 0.0533(16) 0.0472(14) 0.0788(19) -0.0008(13) 0.0328(14) -0.0142(12)
C45 0.053(2) 0.076(2) 0.143(3) 0.004(2) 0.010(2) -0.0127(16)
C46 0.090(2) 0.0541(17) 0.107(3) -0.0169(17) 0.002(2) -0.0223(16)
C47 0.077(2) 0.0685(17) 0.0558(17) 0.0058(13) 0.0366(15) -0.0046(15)
C48 0.091(2) 0.095(2) 0.090(2) -0.008(2) 0.051(2) -0.0290(19)
C49 0.118(3) 0.073(2) 0.099(3) -0.0033(19) 0.041(2) -0.042(2)
C50 0.088(2) 0.0567(16) 0.0562(18) -0.0076(13) 0.0296(15) -0.0122(15)
C51 0.141(4) 0.247(6) 0.078(3) -0.018(3) 0.002(3) -0.124(4)
C52 0.061(3) 0.422(14) 0.198(7) -0.003(9) 0.007(4) -0.049(6)
C53 0.071(4) 0.185(6) 0.289(9) -0.080(6) -0.051(4) 0.031(3)
C54 0.085(3) 0.142(3) 0.061(2) 0.016(2) 0.0113(18) 0.028(2)

loop_
_geom_bond_atom_site_label_1
_geom_bond_atom_site_label_2
_geom_bond_distance
_geom_bond_site_symmetry_2
_geom_bond_publ_flag
Li1 O2 1.944(4) . ?
Li1 O1 1.954(4) . ?
Li1 N1 2.152(4) . ?
Li1 P1 2.518(4) . ?
P1 C2 1.808(2) . ?
P1 C1 1.866(2) . ?
N1 C10 1.478(3) . ?
N1 C9 1.480(3) . ?
N1 C8 1.509(3) . ?
N2 C19 1.464(3) . ?
N2 C18 1.471(3) . ?
N2 C17 1.474(3) . ?
O1 C20 1.437(3) . ?
O1 C23 1.446(3) . ?
O2 C27 1.441(3) . ?
O2 C24 1.445(3) . ?
C2 C3 1.427(3) . ?
C2 C7 1.431(3) . ?
C3 C4 1.375(3) . ?
C4 C5 1.383(3) . ?
C5 C6 1.397(3) . ?
C6 C7 1.389(3) . ?
C7 C8 1.537(3) . ?
C8 C11 1.531(3) . ?
C11 C12 1.397(3) . ?
C11 C16 1.420(3) . ?
C12 C13 1.393(3) . ?
C13 C14 1.377(4) . ?
C14 C15 1.379(4) . ?
C15 C16 1.401(3) . ?
C16 C17 1.512(3) . ?
C20 C21 1.494(4) . ?
C21 C22 1.425(5) . ?
C22 C23 1.398(5) . ?
C24 C25 1.487(3) . ?
C25 C26 1.510(4) . ?
C26 C27 1.496(4) . ?
Li2 O4 1.953(4) . ?
Li2 O3 1.968(4) . ?
Li2 N3 2.164(4) . ?
Li2 P2 2.522(4) . ?
P2 C29 1.809(2) . ?
P2 C28 1.869(3) . ?
N3 C37 1.467(3) . ?
N3 C36 1.480(3) . ?
N3 C35 1.506(3) . ?
N4 C45 1.453(3) . ?
N4 C46 1.476(3) . ?
N4 C44 1.477(3) . ?
O3 C47 1.439(3) . ?
O3 C50 1.448(3) . ?
O4 C54 1.413(4) . ?
O4 C51 1.428(4) . ?
C29 C30 1.418(3) . ?
C29 C34 1.435(3) . ?
C30 C31 1.371(3) . ?
C31 C32 1.386(3) . ?
C32 C33 1.395(3) . ?
C33 C34 1.397(3) . ?
C34 C35 1.536(3) . ?
C35 C38 1.533(3) . ?
C38 C39 1.401(3) . ?
C38 C43 1.412(3) . ?
C39 C40 1.394(3) . ?
C40 C41 1.376(3) . ?
C41 C42 1.384(3) . ?
C42 C43 1.399(3) . ?
C43 C44 1.510(3) . ?
C47 C48 1.494(4) . ?
C48 C49 1.514(4) . ?
C49 C50 1.509(4) . ?
C51 C52 1.482(8) . ?
C52 C53 1.377(9) . ?
C53 C54 1.480(6) . ?
